data_7062394
loop_
_publ_author_name
'Patel, Bhavya'
'Ranjan, Rishi'
'Chauhan, Nimesh R.'
'Mukhopadhyay, Suman'
'Choudhury, Angshuman Roy'
'Vyas, Komal M.'

_publ_section_title
;
 N-coordinated Ru(ii) catalyzed solvent free N-alkylation of primary
 amines with alcohols through borrowing hydrogen strategy
;
_journal_issue 17
_journal_name_full 'New Journal of Chemistry'
_journal_page_first 8305
_journal_page_last 8317
_journal_paper_doi 10.1039/D3NJ00210A
_journal_volume 47
_journal_year 2023
_chemical_formula_moiety 'C20 H20 Cl N O2 Ru'
_chemical_formula_sum 'C20 H20 Cl N O2 Ru'
_chemical_formula_weight 442.89
_space_group_crystal_system monoclinic
_space_group_IT_number 14
_space_group_name_Hall '-P 2ybc'
_space_group_name_H-M_alt 'P 1 21/c 1'
_atom_sites_solution_hydrogens geom
_atom_sites_solution_primary dual
_audit_creation_date 2019-11-19
_audit_creation_method
;
Olex2 1.2
(compiled 2018.05.29 svn.r3508 for OlexSys, GUI svn.r5506)
;
_audit_update_record
;
2019-12-04 deposited with the CCDC.	2023-03-30 downloaded from the CCDC.
;
_cell_angle_alpha 90
_cell_angle_beta 117.668(6)
_cell_angle_gamma 90
_cell_formula_units_Z 4
_cell_length_a 10.8285(5)
_cell_length_b 17.5067(5)
_cell_length_c 10.5960(5)
_cell_measurement_reflns_used 4048
_cell_measurement_temperature 298.0
_cell_measurement_theta_max 28.5650
_cell_measurement_theta_min 3.1360
_cell_volume 1779.01(16)
_computing_cell_refinement 'CrysAlisPro 1.171.39.35c (Rigaku OD, 2017)'
_computing_data_collection 'CrysAlisPro 1.171.39.35c (Rigaku OD, 2017)'
_computing_data_reduction 'CrysAlisPro 1.171.39.35c (Rigaku OD, 2017)'
_computing_molecular_graphics 'Olex2 (Dolomanov et al., 2009)'
_computing_publication_material 'Olex2 (Dolomanov et al., 2009)'
_computing_structure_refinement 'ShelXL (Sheldrick, 2015)'
_computing_structure_solution 'ShelXT (Sheldrick, 2015)'
_diffrn_ambient_temperature 298.0
_diffrn_detector 'CCD plate'
_diffrn_measured_fraction_theta_full 0.999
_diffrn_measured_fraction_theta_max 0.919
_diffrn_measurement_details
;
List of Runs (angles in degrees, time in seconds):

  # Type    Start    End  Width  t~exp~   \w     \q     \k     \f   Frames
#--------------------------------------------------------------------------
  1  \w    -69.00 118.20   0.30   10.00    --   29.89  54.00-150.00  624
  2  \w    -57.00 108.00   0.30   10.00    --   29.89  54.00  90.00  550
;
_diffrn_measurement_device 'two-circle diffractometer'
_diffrn_measurement_device_type 'XtaLAB Mini (ROW)'
_diffrn_measurement_method '\w scans'
_diffrn_orient_matrix_type 'CrysAlisPro convention (1999,Acta A55,543-557)'
_diffrn_orient_matrix_UB_11 -0.0622688000
_diffrn_orient_matrix_UB_12 0.0073249000
_diffrn_orient_matrix_UB_13 0.0044750000
_diffrn_orient_matrix_UB_21 -0.0344621000
_diffrn_orient_matrix_UB_22 -0.0291011000
_diffrn_orient_matrix_UB_23 -0.0509806000
_diffrn_orient_matrix_UB_31 0.0200807000
_diffrn_orient_matrix_UB_32 -0.0272331000
_diffrn_orient_matrix_UB_33 0.0556177000
_diffrn_radiation_monochromator graphite
_diffrn_radiation_probe x-ray
_diffrn_radiation_type MoK\a
_diffrn_radiation_wavelength 0.71073
_diffrn_reflns_av_R_equivalents 0.0306
_diffrn_reflns_av_unetI/netI 0.0455
_diffrn_reflns_Laue_measured_fraction_full 0.999
_diffrn_reflns_Laue_measured_fraction_max 0.919
_diffrn_reflns_limit_h_max 13
_diffrn_reflns_limit_h_min -16
_diffrn_reflns_limit_k_max 26
_diffrn_reflns_limit_k_min -26
_diffrn_reflns_limit_l_max 16
_diffrn_reflns_limit_l_min -13
_diffrn_reflns_number 15820
_diffrn_reflns_point_group_measured_fraction_full 0.999
_diffrn_reflns_point_group_measured_fraction_max 0.919
_diffrn_reflns_theta_full 25.242
_diffrn_reflns_theta_max 32.792
_diffrn_reflns_theta_min 2.509
_diffrn_source 'fine-focus sealed X-ray tube'
_diffrn_source_type 'Rigaku (Mo) X-ray Source'
_exptl_absorpt_coefficient_mu 1.044
_exptl_absorpt_correction_T_max 1.00000
_exptl_absorpt_correction_T_min 0.82838
_exptl_absorpt_correction_type multi-scan
_exptl_absorpt_process_details
;
CrysAlisPro 1.171.39.35c (Rigaku Oxford Diffraction, 2017)
Empirical absorption correction using spherical harmonics,
 implemented in SCALE3 ABSPACK scaling algorithm.
;
_exptl_crystal_colour 'metallic yellowish yellow'
_exptl_crystal_colour_lustre metallic
_exptl_crystal_colour_modifier yellowish
_exptl_crystal_colour_primary yellow
_exptl_crystal_density_diffrn 1.654
_exptl_crystal_description plate
_exptl_crystal_F_000 896
_exptl_crystal_size_max 0.21
_exptl_crystal_size_mid 0.2
_exptl_crystal_size_min 0.19
_refine_diff_density_max 1.769
_refine_diff_density_min -0.777
_refine_diff_density_rms 0.102
_refine_ls_extinction_method none
_refine_ls_goodness_of_fit_ref 1.096
_refine_ls_hydrogen_treatment constr
_refine_ls_matrix_type full
_refine_ls_number_parameters 229
_refine_ls_number_reflns 6065
_refine_ls_number_restraints 0
_refine_ls_restrained_S_all 1.096
_refine_ls_R_factor_all 0.0618
_refine_ls_R_factor_gt 0.0400
_refine_ls_shift/su_max 0.002
_refine_ls_shift/su_mean 0.000
_refine_ls_structure_factor_coef Fsqd
_refine_ls_weighting_details 'w=1/[\s^2^(Fo^2^)+(0.0428P)^2^+0.5905P] where P=(Fo^2^+2Fc^2^)/3'
_refine_ls_weighting_scheme calc
_refine_ls_wR_factor_gt 0.0929
_refine_ls_wR_factor_ref 0.1091
_reflns_Friedel_coverage 0.000
_reflns_number_gt 4506
_reflns_number_total 6065
_reflns_threshold_expression 'I > 2\s(I)'
_cod_data_source_file d3nj00210a2.cif
_cod_data_source_block bp07
_cod_depositor_comments 'Adding full bibliography for 7062393--7062394.cif.'
_cod_original_cell_volume 1779.01(15)
_cod_database_code 7062394
_shelx_shelxl_version_number 2014/7
_shelx_space_group_comment
;
The symmetry employed for this shelxl refinement is uniquely defined
by the following loop, which should always be used as a source of
symmetry information in preference to the above space-group names.
They are only intended as comments.
;
_reflns_odcompleteness_completeness 99.79
_reflns_odcompleteness_iscentric 1
_reflns_odcompleteness_theta 25.30
_olex2_refinement_description
;
1. Fixed Uiso
 At 1.2 times of:
  All C(H) groups
 At 1.5 times of:
  All C(H,H,H) groups
2.a Ternary CH refined with riding coordinates:
 C18(H18)
2.b Aromatic/amide H refined with riding coordinates:
 C16(H16), C11(H11), C14(H14), C2(H2), C8(H8), C13(H13), C7(H7), C5(H5),
 C3(H3), C4(H4)
2.c Idealised Me refined as rotating group:
 C20(H20a,H20b,H20c), C17(H17a,H17b,H17c), C19(H19a,H19b,H19c)
;
_olex2_submission_special_instructions 'No special instructions were received'
_oxdiff_exptl_absorpt_empirical_details
;
Empirical correction (ABSPACK) includes:
- Absorption correction using spherical harmonics
- Frame scaling
;
_oxdiff_exptl_absorpt_empirical_full_max 1.158
_oxdiff_exptl_absorpt_empirical_full_min 0.881

loop_
_space_group_symop_operation_xyz
'x, y, z'
'-x, y+1/2, -z+1/2'
'-x, -y, -z'
'x, -y-1/2, z-1/2'

loop_
_atom_site_label
_atom_site_type_symbol
_atom_site_fract_x
_atom_site_fract_y
_atom_site_fract_z
_atom_site_U_iso_or_equiv
_atom_site_adp_type
_atom_site_occupancy
_atom_site_site_symmetry_order
_atom_site_calc_flag
_atom_site_refinement_flags_posn
_atom_site_refinement_flags_adp
_atom_site_refinement_flags_occupancy
_atom_site_disorder_assembly
_atom_site_disorder_group
Ru1 Ru 0.37386(2) 0.56663(2) 0.74369(2) 0.02992(8) Uani 1 1 d . . . . .
Cl1 Cl 0.17188(8) 0.53587(4) 0.77287(8) 0.04236(17) Uani 1 1 d . . . . .
O1 O 0.4414(2) 0.63661(11) 0.9227(2) 0.0395(4) Uani 1 1 d . . . . .
N1 N 0.2768(2) 0.67277(11) 0.6566(2) 0.0300(4) Uani 1 1 d . . . . .
O2 O 0.4801(3) 0.75894(13) 0.9894(3) 0.0615(7) Uani 1 1 d . . . . .
C16 C 0.5027(3) 0.57128(15) 0.6370(3) 0.0357(6) Uani 1 1 d . . . . .
H16 H 0.5211 0.6123 0.5925 0.043 Uiso 1 1 calc R . . . .
C9 C 0.3339(3) 0.73071(14) 0.7457(3) 0.0335(5) Uani 1 1 d . . . . .
C15 C 0.5900(3) 0.55742(16) 0.7820(3) 0.0379(6) Uani 1 1 d . . . . .
C1 C 0.1790(3) 0.68766(14) 0.5185(3) 0.0315(5) Uani 1 1 d . . . . .
C11 C 0.3865(3) 0.52327(16) 0.5573(3) 0.0390(6) Uani 1 1 d . . . . .
H11 H 0.3302 0.5334 0.4611 0.047 Uiso 1 1 calc R . . . .
C14 C 0.5563(3) 0.49387(16) 0.8462(3) 0.0406(6) Uani 1 1 d . . . . .
H14 H 0.6126 0.4836 0.9423 0.049 Uiso 1 1 calc R . . . .
C6 C 0.1528(3) 0.76423(14) 0.4670(3) 0.0353(6) Uani 1 1 d . . . . .
C2 C 0.1015(3) 0.62769(16) 0.4264(3) 0.0398(6) Uani 1 1 d . . . . .
H2 H 0.1145 0.5776 0.4595 0.048 Uiso 1 1 calc R . . . .
C10 C 0.4272(3) 0.70874(16) 0.8987(3) 0.0391(6) Uani 1 1 d . . . . .
C8 C 0.3077(3) 0.80730(15) 0.7024(3) 0.0412(6) Uani 1 1 d . . . . .
H8 H 0.3484 0.8463 0.7684 0.049 Uiso 1 1 calc R . . . .
C13 C 0.4411(4) 0.44698(16) 0.7679(4) 0.0441(7) Uani 1 1 d . . . . .
H13 H 0.4211 0.4067 0.8129 0.053 Uiso 1 1 calc R . . . .
C12 C 0.3544(3) 0.46040(16) 0.6206(3) 0.0424(7) Uani 1 1 d . . . . .
C7 C 0.2224(3) 0.82412(15) 0.5634(3) 0.0431(7) Uani 1 1 d . . . . .
H7 H 0.2100 0.8745 0.5320 0.052 Uiso 1 1 calc R . . . .
C18 C 0.7139(3) 0.60676(19) 0.8745(3) 0.0441(7) Uani 1 1 d . . . . .
H18 H 0.7148 0.6125 0.9669 0.053 Uiso 1 1 calc R . . . .
C5 C 0.0572(3) 0.77728(17) 0.3225(3) 0.0454(7) Uani 1 1 d . . . . .
H5 H 0.0418 0.8268 0.2867 0.055 Uiso 1 1 calc R . . . .
C3 C 0.0074(3) 0.64345(18) 0.2885(3) 0.0477(7) Uani 1 1 d . . . . .
H3 H -0.0445 0.6039 0.2288 0.057 Uiso 1 1 calc R . . . .
C4 C -0.0123(4) 0.71837(19) 0.2357(4) 0.0502(8) Uani 1 1 d . . . . .
H4 H -0.0734 0.7276 0.1402 0.060 Uiso 1 1 calc R . . . .
C20 C 0.7111(4) 0.68636(19) 0.8164(4) 0.0564(9) Uani 1 1 d . . . . .
H20A H 0.7196 0.6828 0.7303 0.085 Uiso 1 1 calc GR . . . .
H20B H 0.7873 0.7157 0.8856 0.085 Uiso 1 1 calc GR . . . .
H20C H 0.6246 0.7109 0.7964 0.085 Uiso 1 1 calc GR . . . .
C17 C 0.2281(4) 0.4109(2) 0.5367(4) 0.0601(9) Uani 1 1 d . . . . .
H17A H 0.1871 0.3964 0.5963 0.090 Uiso 1 1 calc GR . . . .
H17B H 0.2558 0.3659 0.5045 0.090 Uiso 1 1 calc GR . . . .
H17C H 0.1613 0.4389 0.4559 0.090 Uiso 1 1 calc GR . . . .
C19 C 0.8474(4) 0.5644(2) 0.9003(5) 0.0661(11) Uani 1 1 d . . . . .
H19A H 0.8497 0.5155 0.9422 0.099 Uiso 1 1 calc GR . . . .
H19B H 0.9271 0.5938 0.9637 0.099 Uiso 1 1 calc GR . . . .
H19C H 0.8492 0.5574 0.8113 0.099 Uiso 1 1 calc GR . . . .

loop_
_atom_site_aniso_label
_atom_site_aniso_U_11
_atom_site_aniso_U_22
_atom_site_aniso_U_33
_atom_site_aniso_U_23
_atom_site_aniso_U_13
_atom_site_aniso_U_12
Ru1 0.03594(13) 0.02733(11) 0.02738(13) 0.00131(7) 0.01546(10) 0.00335(8)
Cl1 0.0478(4) 0.0366(3) 0.0506(4) -0.0014(3) 0.0295(3) -0.0021(3)
O1 0.0470(12) 0.0393(10) 0.0289(10) -0.0040(8) 0.0148(9) 0.0017(9)
N1 0.0344(11) 0.0249(9) 0.0325(12) 0.0000(8) 0.0172(10) -0.0004(8)
O2 0.0733(17) 0.0487(13) 0.0485(14) -0.0188(11) 0.0164(12) -0.0087(12)
C16 0.0389(15) 0.0410(14) 0.0318(14) 0.0021(11) 0.0203(12) 0.0067(11)
C9 0.0362(13) 0.0292(12) 0.0374(14) -0.0034(10) 0.0190(12) -0.0011(10)
C15 0.0355(14) 0.0446(15) 0.0351(15) 0.0056(11) 0.0177(13) 0.0087(11)
C1 0.0320(13) 0.0295(11) 0.0341(14) 0.0021(10) 0.0162(11) 0.0000(9)
C11 0.0478(17) 0.0401(14) 0.0311(14) -0.0037(11) 0.0201(13) 0.0042(12)
C14 0.0458(16) 0.0421(14) 0.0355(15) 0.0123(12) 0.0202(13) 0.0155(13)
C6 0.0348(14) 0.0297(12) 0.0433(15) 0.0055(11) 0.0196(12) 0.0014(10)
C2 0.0420(15) 0.0317(12) 0.0411(16) 0.0033(11) 0.0153(13) -0.0034(11)
C10 0.0435(16) 0.0398(14) 0.0350(15) -0.0073(11) 0.0190(13) -0.0028(12)
C8 0.0491(17) 0.0279(12) 0.0492(18) -0.0059(11) 0.0250(14) -0.0077(11)
C13 0.060(2) 0.0312(13) 0.0490(18) 0.0058(12) 0.0316(16) 0.0103(13)
C12 0.0529(18) 0.0325(13) 0.0490(18) -0.0050(12) 0.0298(15) 0.0031(12)
C7 0.0509(18) 0.0256(12) 0.058(2) 0.0041(12) 0.0292(16) -0.0001(11)
C18 0.0371(15) 0.0566(18) 0.0354(15) 0.0005(13) 0.0142(13) 0.0007(13)
C5 0.0442(17) 0.0391(14) 0.0508(19) 0.0151(13) 0.0203(15) 0.0049(12)
C3 0.0442(17) 0.0449(16) 0.0416(17) 0.0013(13) 0.0094(14) -0.0071(13)
C4 0.0471(18) 0.0539(18) 0.0382(17) 0.0086(14) 0.0103(14) 0.0023(14)
C20 0.0460(19) 0.0526(19) 0.061(2) -0.0006(16) 0.0172(17) -0.0058(15)
C17 0.069(2) 0.0490(18) 0.067(2) -0.0200(17) 0.035(2) -0.0130(17)
C19 0.0402(19) 0.076(3) 0.077(3) 0.015(2) 0.0228(19) 0.0093(17)

loop_
_atom_type_symbol
_atom_type_description
_atom_type_scat_dispersion_real
_atom_type_scat_dispersion_imag
_atom_type_scat_source
C C 0.0033 0.0016 'International Tables Vol C Tables 4.2.6.8 and 6.1.1.4'
H H 0.0000 0.0000 'International Tables Vol C Tables 4.2.6.8 and 6.1.1.4'
Cl Cl 0.1484 0.1585 'International Tables Vol C Tables 4.2.6.8 and 6.1.1.4'
N N 0.0061 0.0033 'International Tables Vol C Tables 4.2.6.8 and 6.1.1.4'
O O 0.0106 0.0060 'International Tables Vol C Tables 4.2.6.8 and 6.1.1.4'
Ru Ru -1.2594 0.8363 'International Tables Vol C Tables 4.2.6.8 and 6.1.1.4'

loop_
_geom_angle_atom_site_label_1
_geom_angle_atom_site_label_2
_geom_angle_atom_site_label_3
_geom_angle
_geom_angle_site_symmetry_1
_geom_angle_site_symmetry_3
_geom_angle_publ_flag
O1 Ru1 Cl1 88.28(6) . . ?
O1 Ru1 N1 76.98(8) . . ?
O1 Ru1 C16 114.46(10) . . ?
O1 Ru1 C15 88.94(10) . . ?
O1 Ru1 C11 152.44(10) . . ?
O1 Ru1 C14 92.10(10) . . ?
O1 Ru1 C13 119.84(10) . . ?
O1 Ru1 C12 157.30(10) . . ?
N1 Ru1 Cl1 87.45(6) . . ?
N1 Ru1 C16 92.83(9) . . ?
N1 Ru1 C15 114.60(9) . . ?
N1 Ru1 C11 97.93(10) . . ?
N1 Ru1 C14 151.99(10) . . ?
N1 Ru1 C13 163.18(11) . . ?
N1 Ru1 C12 125.72(10) . . ?
C16 Ru1 Cl1 156.73(8) . . ?
C16 Ru1 C15 37.56(11) . . ?
C16 Ru1 C11 38.13(11) . . ?
C16 Ru1 C14 68.05(11) . . ?
C16 Ru1 C13 80.68(11) . . ?
C16 Ru1 C12 68.53(11) . . ?
C15 Ru1 Cl1 156.49(8) . . ?
C15 Ru1 C13 68.88(12) . . ?
C15 Ru1 C12 81.32(11) . . ?
C11 Ru1 Cl1 118.81(8) . . ?
C11 Ru1 C15 68.31(11) . . ?
C11 Ru1 C13 67.44(11) . . ?
C11 Ru1 C12 37.43(11) . . ?
C14 Ru1 Cl1 118.32(8) . . ?
C14 Ru1 C15 38.48(10) . . ?
C14 Ru1 C11 79.82(11) . . ?
C14 Ru1 C13 37.39(12) . . ?
C14 Ru1 C12 67.61(12) . . ?
C13 Ru1 Cl1 92.47(9) . . ?
C13 Ru1 C12 37.46(12) . . ?
C12 Ru1 Cl1 92.53(8) . . ?
C10 O1 Ru1 116.03(17) . . ?
C9 N1 Ru1 112.76(17) . . ?
C9 N1 C1 119.1(2) . . ?
C1 N1 Ru1 127.53(16) . . ?
C15 C16 Ru1 72.00(17) . . ?
C15 C16 C11 120.7(3) . . ?
C11 C16 Ru1 71.39(16) . . ?
N1 C9 C10 115.3(2) . . ?
N1 C9 C8 122.8(3) . . ?
C8 C9 C10 121.9(2) . . ?
C16 C15 Ru1 70.44(17) . . ?
C16 C15 C14 117.6(3) . . ?
C16 C15 C18 123.7(3) . . ?
C14 C15 Ru1 70.13(16) . . ?
C14 C15 C18 118.7(3) . . ?
C18 C15 Ru1 129.0(2) . . ?
N1 C1 C6 120.2(2) . . ?
N1 C1 C2 120.7(2) . . ?
C2 C1 C6 119.0(2) . . ?
C16 C11 Ru1 70.48(16) . . ?
C12 C11 Ru1 73.03(17) . . ?
C12 C11 C16 121.6(3) . . ?
C15 C14 Ru1 71.38(16) . . ?
C13 C14 Ru1 72.17(16) . . ?
C13 C14 C15 121.8(3) . . ?
C7 C6 C1 118.5(3) . . ?
C7 C6 C5 122.7(3) . . ?
C5 C6 C1 118.8(3) . . ?
C3 C2 C1 119.8(3) . . ?
O1 C10 C9 115.0(2) . . ?
O2 C10 O1 125.4(3) . . ?
O2 C10 C9 119.6(3) . . ?
C7 C8 C9 119.6(3) . . ?
C14 C13 Ru1 70.44(16) . . ?
C14 C13 C12 120.5(3) . . ?
C12 C13 Ru1 72.48(16) . . ?
C11 C12 Ru1 69.54(16) . . ?
C11 C12 C13 117.9(3) . . ?
C11 C12 C17 121.5(3) . . ?
C13 C12 Ru1 70.05(16) . . ?
C13 C12 C17 120.5(3) . . ?
C17 C12 Ru1 129.6(2) . . ?
C8 C7 C6 119.3(2) . . ?
C15 C18 C20 114.7(3) . . ?
C15 C18 C19 108.6(3) . . ?
C20 C18 C19 110.9(3) . . ?
C4 C5 C6 120.6(3) . . ?
C2 C3 C4 121.0(3) . . ?
C5 C4 C3 120.5(3) . . ?

loop_
_geom_bond_atom_site_label_1
_geom_bond_atom_site_label_2
_geom_bond_distance
_geom_bond_site_symmetry_2
_geom_bond_publ_flag
Ru1 Cl1 2.4077(8) . ?
Ru1 O1 2.0850(19) . ?
Ru1 N1 2.123(2) . ?
Ru1 C16 2.167(3) . ?
Ru1 C15 2.187(3) . ?
Ru1 C11 2.179(3) . ?
Ru1 C14 2.171(3) . ?
Ru1 C13 2.193(3) . ?
Ru1 C12 2.225(3) . ?
O1 C10 1.283(3) . ?
N1 C9 1.327(3) . ?
N1 C1 1.376(3) . ?
O2 C10 1.230(3) . ?
C16 C15 1.402(4) . ?
C16 C11 1.420(4) . ?
C9 C10 1.509(4) . ?
C9 C8 1.403(4) . ?
C15 C14 1.436(4) . ?
C15 C18 1.512(4) . ?
C1 C6 1.425(3) . ?
C1 C2 1.414(4) . ?
C11 C12 1.414(4) . ?
C14 C13 1.399(4) . ?
C6 C7 1.412(4) . ?
C6 C5 1.413(4) . ?
C2 C3 1.366(4) . ?
C8 C7 1.359(4) . ?
C13 C12 1.419(5) . ?
C12 C17 1.511(5) . ?
C18 C20 1.518(5) . ?
C18 C19 1.532(5) . ?
C5 C4 1.354(4) . ?
C3 C4 1.403(5) . ?
